data_7134194
loop_
_publ_author_name
'Wang, Jingjing'
'Qin, Yuran'
'Cui, Ke'
'Li, Xueqi'
'Cui, Mingyue'
'Cao, Sheng'
'Zhang, Linbo'
'Shen, Qin'
'Wang, Teng'
'Li, Feng'

_publ_section_title
;
 Solvent-Controlled Silver Catalyzed Radical Transformation of
 \a-Imino-Oxy Acids with Cyclic Aldimines
;
_journal_name_full 'Chemical Communications'
_journal_paper_doi 10.1039/D4CC05675B
_journal_year 2025
_chemical_formula_sum 'C12 H12 N2 O3 S'
_chemical_formula_weight 264.30
_space_group_crystal_system triclinic
_space_group_IT_number 2
_space_group_name_Hall '-P 1'
_space_group_name_H-M_alt 'P -1'
_atom_sites_solution_hydrogens geom
_audit_creation_method SHELXL-2018/3
_audit_update_record
;
2024-05-06 deposited with the CCDC.	2025-01-23 downloaded from the CCDC.
;
_cell_angle_alpha 106.943(2)
_cell_angle_beta 105.014(2)
_cell_angle_gamma 96.858(3)
_cell_formula_units_Z 2
_cell_length_a 7.7907(5)
_cell_length_b 9.2425(6)
_cell_length_c 9.6790(5)
_cell_measurement_reflns_used 5723
_cell_measurement_temperature 300(2)
_cell_measurement_theta_max 31.87
_cell_measurement_theta_min 2.69
_cell_volume 629.44(7)
_computing_cell_refinement 'Bruker SAINT'
_computing_data_collection 'Bruker APEX2'
_computing_data_reduction 'Bruker SAINT'
_computing_molecular_graphics 'Bruker SHELXTL'
_computing_publication_material 'Bruker SHELXTL'
_computing_structure_refinement 'SHELXL-2018/3 (Sheldrick, 2018)'
_computing_structure_solution 'SHELXT 2018/2 (Sheldrick, 2018)'
_diffrn_ambient_temperature 300(2)
_diffrn_measured_fraction_theta_full 0.989
_diffrn_measured_fraction_theta_max 0.990
_diffrn_measurement_device_type 'Bruker APEX-II CCD'
_diffrn_measurement_method '\f and \w scans'
_diffrn_radiation_type MoK\a
_diffrn_radiation_wavelength 0.71073
_diffrn_reflns_av_R_equivalents 0.0287
_diffrn_reflns_av_unetI/netI 0.0200
_diffrn_reflns_Laue_measured_fraction_full 0.989
_diffrn_reflns_Laue_measured_fraction_max 0.990
_diffrn_reflns_limit_h_max 9
_diffrn_reflns_limit_h_min -9
_diffrn_reflns_limit_k_max 11
_diffrn_reflns_limit_k_min -11
_diffrn_reflns_limit_l_max 11
_diffrn_reflns_limit_l_min -11
_diffrn_reflns_number 11872
_diffrn_reflns_point_group_measured_fraction_full 0.989
_diffrn_reflns_point_group_measured_fraction_max 0.990
_diffrn_reflns_theta_full 25.242
_diffrn_reflns_theta_max 25.999
_diffrn_reflns_theta_min 2.691
_exptl_absorpt_coefficient_mu 0.259
_exptl_absorpt_correction_T_max 0.7466
_exptl_absorpt_correction_T_min 0.6815
_exptl_absorpt_correction_type multi-scan
_exptl_absorpt_process_details 'SADABS (Sheldrick,1996)'
_exptl_crystal_colour colorless
_exptl_crystal_density_diffrn 1.394
_exptl_crystal_description block
_exptl_crystal_F_000 276
_exptl_crystal_size_max 0.241
_exptl_crystal_size_mid 0.212
_exptl_crystal_size_min 0.062
_refine_diff_density_max 0.221
_refine_diff_density_min -0.337
_refine_diff_density_rms 0.039
_refine_ls_extinction_method none
_refine_ls_goodness_of_fit_ref 1.088
_refine_ls_hydrogen_treatment constr
_refine_ls_matrix_type full
_refine_ls_number_parameters 164
_refine_ls_number_reflns 2441
_refine_ls_number_restraints 0
_refine_ls_restrained_S_all 1.088
_refine_ls_R_factor_all 0.0503
_refine_ls_R_factor_gt 0.0432
_refine_ls_shift/su_max 0.000
_refine_ls_shift/su_mean 0.000
_refine_ls_structure_factor_coef Fsqd
_refine_ls_weighting_details 'w=1/[\s^2^(Fo^2^)+(0.0453P)^2^+0.2823P] where P=(Fo^2^+2Fc^2^)/3'
_refine_ls_weighting_scheme calc
_refine_ls_wR_factor_gt 0.1072
_refine_ls_wR_factor_ref 0.1118
_reflns_Friedel_coverage 0.000
_reflns_number_gt 2125
_reflns_number_total 2441
_reflns_threshold_expression 'I > 2\s(I)'
_cod_data_source_file d4cc05675b2.cif
_cod_data_source_block 1_CCDC1
_cod_database_code 7134194
_shelx_shelxl_version_number 2018/3
_shelx_space_group_comment
; 
The symmetry employed for this shelxl refinement is uniquely defined 
by the following loop, which should always be used as a source of 
symmetry information in preference to the above space-group names. 
They are only intended as comments. 
;
_shelx_estimated_absorpt_t_min 0.940
_shelx_estimated_absorpt_t_max 0.984

loop_
_space_group_symop_operation_xyz
'x, y, z'
'-x, -y, -z'

loop_
_atom_site_label
_atom_site_type_symbol
_atom_site_fract_x
_atom_site_fract_y
_atom_site_fract_z
_atom_site_U_iso_or_equiv
_atom_site_adp_type
_atom_site_occupancy
_atom_site_site_symmetry_order
_atom_site_calc_flag
_atom_site_refinement_flags_posn
_atom_site_refinement_flags_adp
_atom_site_refinement_flags_occupancy
_atom_site_disorder_assembly
_atom_site_disorder_group
S1 S 0.18649(7) 0.23883(5) 0.01315(6) 0.04840(19) Uani 1 1 d . . . . .
O1 O 0.0659(2) 0.19319(16) 0.11012(16) 0.0541(4) Uani 1 1 d . . . . .
O2 O 0.0668(3) 0.18853(19) -0.13689(17) 0.0715(5) Uani 1 1 d . . . . .
O3 O 0.3467(2) 0.18160(17) 0.0436(2) 0.0662(5) Uani 1 1 d . . . . .
N1 N 0.6973(4) 1.0352(3) 0.4225(3) 0.0980(9) Uani 1 1 d . . . . .
N2 N 0.2395(2) 0.42654(17) 0.07619(18) 0.0446(4) Uani 1 1 d . . . . .
C1 C 0.5659(4) 0.9819(3) 0.3256(3) 0.0684(7) Uani 1 1 d . . . . .
C2 C 0.3977(4) 0.9129(3) 0.2019(3) 0.0667(7) Uani 1 1 d . . . . .
H12 H 0.405428 0.946464 0.117243 0.080 Uiso 1 1 calc R U . . .
H2 H 0.298794 0.950573 0.234623 0.080 Uiso 1 1 calc R U . . .
C3 C 0.3535(3) 0.7362(2) 0.1476(2) 0.0535(5) Uani 1 1 d . . . . .
H3 H 0.245587 0.697785 0.059467 0.064 Uiso 1 1 calc R U . . .
H4 H 0.453271 0.697873 0.116910 0.064 Uiso 1 1 calc R U . . .
C4 C 0.3219(3) 0.6746(2) 0.2700(2) 0.0445(4) Uani 1 1 d . . . . .
H11 H 0.434194 0.704583 0.353503 0.053 Uiso 1 1 calc R U . . .
H5 H 0.231847 0.722707 0.308409 0.053 Uiso 1 1 calc R U . . .
C5 C 0.2587(2) 0.5023(2) 0.2168(2) 0.0374(4) Uani 1 1 d . . . . .
C6 C 0.2182(2) 0.4281(2) 0.3223(2) 0.0376(4) Uani 1 1 d . . . . .
C7 C 0.2604(2) 0.5066(2) 0.4783(2) 0.0421(4) Uani 1 1 d . . . . .
H8 H 0.321669 0.609641 0.518407 0.051 Uiso 1 1 calc R U . . .
C8 C 0.2132(3) 0.4349(2) 0.5741(2) 0.0452(4) Uani 1 1 d . . . . .
C9 C 0.2570(3) 0.5224(3) 0.7407(2) 0.0615(6) Uani 1 1 d . . . . .
H7 H 0.293544 0.631018 0.759243 0.092 Uiso 1 1 calc R U . . .
H6 H 0.354116 0.487740 0.797473 0.092 Uiso 1 1 calc R U . . .
H1 H 0.151341 0.504312 0.771879 0.092 Uiso 1 1 calc R U . . .
C10 C 0.1258(3) 0.2743(2) 0.2667(2) 0.0427(4) Uani 1 1 d . . . . .
C11 C 0.0763(3) 0.2002(2) 0.3591(3) 0.0538(5) Uani 1 1 d . . . . .
H10 H 0.013658 0.097558 0.319334 0.065 Uiso 1 1 calc R U . . .
C12 C 0.1214(3) 0.2811(3) 0.5114(3) 0.0539(5) Uani 1 1 d . . . . .
H9 H 0.089418 0.231391 0.574711 0.065 Uiso 1 1 calc R U . . .

loop_
_atom_site_aniso_label
_atom_site_aniso_U_11
_atom_site_aniso_U_22
_atom_site_aniso_U_33
_atom_site_aniso_U_23
_atom_site_aniso_U_13
_atom_site_aniso_U_12
S1 0.0652(4) 0.0337(3) 0.0463(3) 0.0109(2) 0.0234(2) 0.0034(2)
O1 0.0644(9) 0.0404(7) 0.0486(8) 0.0060(6) 0.0227(7) -0.0104(6)
O2 0.0995(13) 0.0549(9) 0.0420(8) 0.0049(7) 0.0144(8) -0.0054(9)
O3 0.0763(11) 0.0478(9) 0.0908(12) 0.0284(8) 0.0439(9) 0.0208(8)
N1 0.0946(19) 0.0709(16) 0.111(2) 0.0022(14) 0.0498(17) -0.0159(14)
N2 0.0585(10) 0.0336(8) 0.0436(9) 0.0143(7) 0.0196(7) 0.0046(7)
C1 0.0865(18) 0.0359(11) 0.0889(18) 0.0141(11) 0.0519(16) -0.0020(12)
C2 0.0932(18) 0.0411(11) 0.0827(17) 0.0332(11) 0.0404(15) 0.0165(12)
C3 0.0753(14) 0.0367(10) 0.0553(12) 0.0213(9) 0.0268(11) 0.0071(9)
C4 0.0583(11) 0.0313(9) 0.0465(11) 0.0142(8) 0.0211(9) 0.0048(8)
C5 0.0385(9) 0.0335(9) 0.0414(9) 0.0142(7) 0.0134(7) 0.0058(7)
C6 0.0360(9) 0.0367(9) 0.0420(10) 0.0161(7) 0.0132(7) 0.0047(7)
C7 0.0389(9) 0.0414(10) 0.0438(10) 0.0149(8) 0.0103(8) 0.0040(7)
C8 0.0413(10) 0.0566(12) 0.0448(11) 0.0243(9) 0.0152(8) 0.0140(8)
C9 0.0609(13) 0.0803(16) 0.0455(12) 0.0257(11) 0.0162(10) 0.0122(12)
C10 0.0451(10) 0.0372(9) 0.0456(10) 0.0131(8) 0.0177(8) 0.0023(8)
C11 0.0646(13) 0.0401(10) 0.0637(13) 0.0206(9) 0.0319(11) 0.0020(9)
C12 0.0620(13) 0.0560(12) 0.0615(13) 0.0337(10) 0.0323(11) 0.0135(10)

loop_
_atom_type_symbol
_atom_type_description
_atom_type_scat_dispersion_real
_atom_type_scat_dispersion_imag
_atom_type_scat_source
C C 0.0033 0.0016 'International Tables Vol C Tables 4.2.6.8 and 6.1.1.4'
H H 0.0000 0.0000 'International Tables Vol C Tables 4.2.6.8 and 6.1.1.4'
N N 0.0061 0.0033 'International Tables Vol C Tables 4.2.6.8 and 6.1.1.4'
O O 0.0106 0.0060 'International Tables Vol C Tables 4.2.6.8 and 6.1.1.4'
S S 0.1246 0.1234 'International Tables Vol C Tables 4.2.6.8 and 6.1.1.4'

loop_
_geom_angle_atom_site_label_1
_geom_angle_atom_site_label_2
_geom_angle_atom_site_label_3
_geom_angle
_geom_angle_site_symmetry_1
_geom_angle_site_symmetry_3
_geom_angle_publ_flag
O3 S1 O2 119.46(11) . . ?
O3 S1 O1 108.75(9) . . ?
O2 S1 O1 104.63(9) . . ?
O3 S1 N2 108.87(9) . . ?
O2 S1 N2 108.88(9) . . ?
O1 S1 N2 105.32(8) . . ?
C10 O1 S1 116.97(11) . . ?
C5 N2 S1 120.26(13) . . ?
N1 C1 C2 179.6(3) . . ?
C1 C2 C3 113.6(2) . . ?
C1 C2 H12 108.8 . . ?
C3 C2 H12 108.8 . . ?
C1 C2 H2 108.8 . . ?
C3 C2 H2 108.8 . . ?
H12 C2 H2 107.7 . . ?
C4 C3 C2 111.99(17) . . ?
C4 C3 H3 109.2 . . ?
C2 C3 H3 109.2 . . ?
C4 C3 H4 109.2 . . ?
C2 C3 H4 109.2 . . ?
H3 C3 H4 107.9 . . ?
C5 C4 C3 113.86(16) . . ?
C5 C4 H11 108.8 . . ?
C3 C4 H11 108.8 . . ?
C5 C4 H5 108.8 . . ?
C3 C4 H5 108.8 . . ?
H11 C4 H5 107.7 . . ?
N2 C5 C6 123.17(16) . . ?
N2 C5 C4 117.26(15) . . ?
C6 C5 C4 119.56(15) . . ?
C10 C6 C7 117.35(16) . . ?
C10 C6 C5 119.53(16) . . ?
C7 C6 C5 123.05(16) . . ?
C8 C7 C6 121.65(17) . . ?
C8 C7 H8 119.2 . . ?
C6 C7 H8 119.2 . . ?
C7 C8 C12 118.08(18) . . ?
C7 C8 C9 120.68(19) . . ?
C12 C8 C9 121.23(18) . . ?
C8 C9 H7 109.5 . . ?
C8 C9 H6 109.5 . . ?
H7 C9 H6 109.5 . . ?
C8 C9 H1 109.5 . . ?
H7 C9 H1 109.5 . . ?
H6 C9 H1 109.5 . . ?
C11 C10 C6 122.28(18) . . ?
C11 C10 O1 117.34(16) . . ?
C6 C10 O1 120.15(16) . . ?
C12 C11 C10 118.44(18) . . ?
C12 C11 H10 120.8 . . ?
C10 C11 H10 120.8 . . ?
C11 C12 C8 122.19(18) . . ?
C11 C12 H9 118.9 . . ?
C8 C12 H9 118.9 . . ?

loop_
_geom_bond_atom_site_label_1
_geom_bond_atom_site_label_2
_geom_bond_distance
_geom_bond_site_symmetry_2
_geom_bond_publ_flag
S1 O3 1.4078(17) . ?
S1 O2 1.4127(16) . ?
S1 O1 1.5921(14) . ?
S1 N2 1.6230(15) . ?
O1 C10 1.402(2) . ?
N1 C1 1.133(4) . ?
N2 C5 1.296(2) . ?
C1 C2 1.448(4) . ?
C2 C3 1.528(3) . ?
C2 H12 0.9700 . ?
C2 H2 0.9700 . ?
C3 C4 1.516(3) . ?
C3 H3 0.9700 . ?
C3 H4 0.9700 . ?
C4 C5 1.499(2) . ?
C4 H11 0.9700 . ?
C4 H5 0.9700 . ?
C5 C6 1.461(2) . ?
C6 C10 1.392(2) . ?
C6 C7 1.401(3) . ?
C7 C8 1.383(3) . ?
C7 H8 0.9300 . ?
C8 C12 1.389(3) . ?
C8 C9 1.503(3) . ?
C9 H7 0.9600 . ?
C9 H6 0.9600 . ?
C9 H1 0.9600 . ?
C10 C11 1.375(3) . ?
C11 C12 1.371(3) . ?
C11 H10 0.9300 . ?
C12 H9 0.9300 . ?

loop_
_geom_torsion_atom_site_label_1
_geom_torsion_atom_site_label_2
_geom_torsion_atom_site_label_3
_geom_torsion_atom_site_label_4
_geom_torsion
_geom_torsion_site_symmetry_1
_geom_torsion_site_symmetry_2
_geom_torsion_site_symmetry_3
_geom_torsion_site_symmetry_4
_geom_torsion_publ_flag
O3 S1 O1 C10 73.21(16) . . . . ?
O2 S1 O1 C10 -158.08(14) . . . . ?
N2 S1 O1 C10 -43.36(16) . . . . ?
O3 S1 N2 C5 -85.44(17) . . . . ?
O2 S1 N2 C5 142.79(16) . . . . ?
O1 S1 N2 C5 31.05(18) . . . . ?
C1 C2 C3 C4 63.9(3) . . . . ?
C2 C3 C4 C5 173.84(19) . . . . ?
S1 N2 C5 C6 -6.1(3) . . . . ?
S1 N2 C5 C4 175.35(14) . . . . ?
C3 C4 C5 N2 0.3(3) . . . . ?
C3 C4 C5 C6 -178.29(18) . . . . ?
N2 C5 C6 C10 -11.4(3) . . . . ?
C4 C5 C6 C10 167.14(17) . . . . ?
N2 C5 C6 C7 171.71(18) . . . . ?
C4 C5 C6 C7 -9.7(3) . . . . ?
C10 C6 C7 C8 0.2(3) . . . . ?
C5 C6 C7 C8 177.19(17) . . . . ?
C6 C7 C8 C12 -0.1(3) . . . . ?
C6 C7 C8 C9 -178.89(18) . . . . ?
C7 C6 C10 C11 0.1(3) . . . . ?
C5 C6 C10 C11 -176.94(18) . . . . ?
C7 C6 C10 O1 174.56(17) . . . . ?
C5 C6 C10 O1 -2.5(3) . . . . ?
S1 O1 C10 C11 -153.22(16) . . . . ?
S1 O1 C10 C6 32.1(2) . . . . ?
C6 C10 C11 C12 -0.5(3) . . . . ?
O1 C10 C11 C12 -175.14(19) . . . . ?
C10 C11 C12 C8 0.6(3) . . . . ?
C7 C8 C12 C11 -0.3(3) . . . . ?
C9 C8 C12 C11 178.4(2) . . . . ?
